data_7107472
loop_
_publ_author_name
'Shaoguang Li'
'Wei Meiying'
'Xiaojuan Huang'
'Xiao-Juan Yang'
'Biao Wu'

_publ_section_title
;
 Ion-pair induced self-assembly of molecular barrels with encapsulated
 tetraalkylammonium cations based on a bis-trisurea stave
;
_journal_name_full Chem.Commun.
_journal_page_first 3097
_journal_paper_doi 10.1039/c2cc17699h
_journal_volume 48
_journal_year 2012
_chemical_formula_sum 'C108 H186 Br4 N18 O11'
_chemical_formula_weight 2232.39
_chemical_name_systematic
;
?
;
_space_group_IT_number 14
_symmetry_cell_setting monoclinic
_symmetry_space_group_name_Hall '-P 2yn'
_symmetry_space_group_name_H-M 'P 1 21/n 1'
_atom_sites_solution_hydrogens geom
_atom_sites_solution_primary direct
_atom_sites_solution_secondary difmap
_audit_creation_method SHELXL-97
_cell_angle_alpha 90.00
_cell_angle_beta 96.945(2)
_cell_angle_gamma 90.00
_cell_formula_units_Z 2
_cell_length_a 12.2557(18)
_cell_length_b 37.945(6)
_cell_length_c 13.0316(19)
_cell_measurement_reflns_used 5980
_cell_measurement_temperature 100(2)
_cell_measurement_theta_max 50.93
_cell_measurement_theta_min 2.25
_cell_volume 6015.8(16)
_computing_cell_refinement 'Bruker SAINT'
_computing_data_collection 'Bruker APEX2'
_computing_data_reduction 'Bruker SAINT'
_computing_molecular_graphics 'Bruker SHELXTL'
_computing_publication_material 'Bruker SHELXTL'
_computing_structure_refinement 'SHELXL-97 (Sheldrick, 2008)'
_computing_structure_solution 'SHELXS-97 (Sheldrick, 2008)'
_diffrn_ambient_temperature 100(2)
_diffrn_measured_fraction_theta_full 0.994
_diffrn_measured_fraction_theta_max 0.994
_diffrn_measurement_device_type 'Bruker APEX-II CCD'
_diffrn_measurement_method '\f and \w scans'
_diffrn_radiation_monochromator graphite
_diffrn_radiation_source 'fine-focus sealed tube'
_diffrn_radiation_type MoK\a
_diffrn_radiation_wavelength 0.71073
_diffrn_reflns_av_R_equivalents 0.0638
_diffrn_reflns_av_sigmaI/netI 0.0728
_diffrn_reflns_limit_h_max 14
_diffrn_reflns_limit_h_min -14
_diffrn_reflns_limit_k_max 44
_diffrn_reflns_limit_k_min -44
_diffrn_reflns_limit_l_max 15
_diffrn_reflns_limit_l_min -13
_diffrn_reflns_number 39385
_diffrn_reflns_theta_full 25.01
_diffrn_reflns_theta_max 25.01
_diffrn_reflns_theta_min 1.66
_exptl_absorpt_coefficient_mu 1.399
_exptl_absorpt_correction_T_max 0.8391
_exptl_absorpt_correction_T_min 0.6710
_exptl_absorpt_correction_type multi-scan
_exptl_absorpt_process_details SADABS
_exptl_crystal_colour Yellow
_exptl_crystal_density_diffrn 1.232
_exptl_crystal_density_method 'not measured'
_exptl_crystal_description Flack
_exptl_crystal_F_000 2376
_exptl_crystal_size_max 0.31
_exptl_crystal_size_mid 0.27
_exptl_crystal_size_min 0.13
_refine_diff_density_max 0.811
_refine_diff_density_min -0.613
_refine_diff_density_rms 0.108
_refine_ls_extinction_method none
_refine_ls_goodness_of_fit_ref 1.688
_refine_ls_hydrogen_treatment constr
_refine_ls_matrix_type full
_refine_ls_number_parameters 659
_refine_ls_number_reflns 10560
_refine_ls_number_restraints 18
_refine_ls_restrained_S_all 1.692
_refine_ls_R_factor_all 0.1721
_refine_ls_R_factor_gt 0.1089
_refine_ls_shift/su_max 0.000
_refine_ls_shift/su_mean 0.000
_refine_ls_structure_factor_coef Fsqd
_refine_ls_weighting_details 'calc w=1/[\s^2^(Fo^2^)+(0.1000P)^2^+0.0200P] where P=(Fo^2^+2Fc^2^)/3'
_refine_ls_weighting_scheme calc
_refine_ls_wR_factor_gt 0.2730
_refine_ls_wR_factor_ref 0.2947
_reflns_number_gt 6046
_reflns_number_total 10560
_reflns_threshold_expression >2sigma(I)
_cod_data_source_file c2cc17699h.txt
_cod_data_source_block (TBA)4LBr4
_cod_original_cell_volume 6015.8(15)
_cod_original_sg_symbol_H-M P2(1)/n
_cod_database_code 7107472

loop_
_symmetry_equiv_pos_as_xyz
'x, y, z'
'-x+1/2, y+1/2, -z+1/2'
'-x, -y, -z'
'x-1/2, -y-1/2, z-1/2'

loop_
_atom_site_label
_atom_site_type_symbol
_atom_site_fract_x
_atom_site_fract_y
_atom_site_fract_z
_atom_site_U_iso_or_equiv
_atom_site_adp_type
_atom_site_occupancy
_atom_site_symmetry_multiplicity
_atom_site_calc_flag
_atom_site_refinement_flags
_atom_site_disorder_assembly
_atom_site_disorder_group
Br2 Br 0.19825(8) 0.21852(2) 0.69107(7) 0.0748(4) Uani 1 1 d . . .
Br1 Br 0.00861(7) 0.09100(2) 0.19268(7) 0.0669(3) Uani 1 1 d . . .
N1 N 0.4587(16) -0.0382(5) 0.356(3) 0.26(3) Uani 0.58(3) 1 d PD A 1
O1 O 0.5503(16) -0.0383(8) 0.393(4) 0.33(3) Uani 0.50 1 d PD A 1
O2 O 0.3983(9) -0.0629(3) 0.3401(17) 0.305(12) Uani 0.58(3) 1 d PD A 1
N1A N 0.449(3) -0.0473(5) 0.272(2) 0.095(11) Uani 0.42(3) 1 d PD A 2
O1A O 0.529(4) -0.0540(9) 0.261(4) 0.25(3) Uani 0.42(3) 1 d P A 2
O2A O 0.3983(9) -0.0629(3) 0.3401(17) 0.305(12) Uani 0.42(3) 1 d P A 2
N2 N 0.2785(6) 0.08736(17) 0.1753(6) 0.080(2) Uani 1 1 d . . .
H2 H 0.2062 0.0881 0.1662 0.096 Uiso 1 1 calc R . .
N3 N 0.2632(5) 0.14485(15) 0.1237(5) 0.0599(17) Uani 1 1 d . . .
H3 H 0.1919 0.1409 0.1144 0.072 Uiso 1 1 calc R . .
N4 N 0.2112(6) 0.18220(15) -0.0741(5) 0.0597(17) Uani 1 1 d . . .
H4 H 0.2383 0.1840 -0.1334 0.072 Uiso 1 1 calc R . .
N5 N 0.0641(5) 0.16308(14) -0.1782(5) 0.0556(16) Uani 1 1 d . . .
H5 H 0.1056 0.1686 -0.2264 0.067 Uiso 1 1 calc R . .
N6 N -0.0304(5) 0.09813(14) -0.1090(5) 0.0534(16) Uani 1 1 d . . .
H6 H 0.0011 0.1086 -0.0528 0.064 Uiso 1 1 calc R . .
N7 N 0.0270(5) 0.04749(14) -0.0283(5) 0.0585(17) Uani 1 1 d . . .
H7 H 0.0469 0.0608 0.0261 0.070 Uiso 1 1 calc R . .
N9 N 0.1360(9) 0.0999(4) 0.5402(9) 0.160(6) Uani 1 1 d D . .
O3 O 0.4333(6) 0.12072(16) 0.1640(6) 0.096(2) Uani 1 1 d . . .
O4 O 0.0694(4) 0.15569(11) -0.0029(4) 0.0532(13) Uani 1 1 d . . .
O5 O -0.0508(4) 0.04578(13) -0.1954(4) 0.0631(14) Uani 1 1 d . . .
O6 O 0.0044(9) 0.9916(2) 0.6840(7) 0.059(3) Uani 0.50 1 d P . .
C1 C 0.4059(11) -0.0077(3) 0.2783(16) 0.198(10) Uani 1 1 d D . .
C2 C 0.2995(9) -0.0026(3) 0.2694(10) 0.113(4) Uani 1 1 d . A .
H2A H 0.2517 -0.0206 0.2883 0.136 Uiso 1 1 calc R . .
C3 C 0.2578(7) 0.0295(2) 0.2317(8) 0.080(3) Uani 1 1 d . . .
H3A H 0.1806 0.0333 0.2229 0.095 Uiso 1 1 calc R A .
C4 C 0.3258(8) 0.0555(2) 0.2073(9) 0.095(3) Uani 1 1 d . A .
C5 C 0.4338(11) 0.0488(4) 0.2181(18) 0.223(11) Uani 1 1 d . . .
H5A H 0.4827 0.0671 0.2036 0.268 Uiso 1 1 calc R A .
C6 C 0.4777(12) 0.0160(4) 0.250(2) 0.306(17) Uani 1 1 d . A .
H6A H 0.5537 0.0108 0.2507 0.367 Uiso 1 1 calc R . .
C7 C 0.3334(8) 0.1184(2) 0.1558(7) 0.072(2) Uani 1 1 d . . .
C8 C 0.3049(7) 0.17909(18) 0.1048(7) 0.058(2) Uani 1 1 d . . .
C9 C 0.3786(8) 0.1947(2) 0.1823(7) 0.076(3) Uani 1 1 d . . .
H9 H 0.3947 0.1837 0.2478 0.092 Uiso 1 1 calc R . .
C10 C 0.4282(8) 0.2268(2) 0.1619(9) 0.088(3) Uani 1 1 d . . .
H10 H 0.4793 0.2373 0.2136 0.106 Uiso 1 1 calc R . .
C11 C 0.4044(9) 0.2430(2) 0.0704(8) 0.079(3) Uani 1 1 d . . .
H11 H 0.4399 0.2645 0.0569 0.095 Uiso 1 1 calc R . .
C12 C 0.3298(8) 0.2287(2) -0.0025(8) 0.081(3) Uani 1 1 d . . .
H12 H 0.3121 0.2406 -0.0664 0.098 Uiso 1 1 calc R . .
C13 C 0.2773(7) 0.19617(18) 0.0138(6) 0.057(2) Uani 1 1 d . . .
C14 C 0.1132(6) 0.16670(17) -0.0776(7) 0.0493(19) Uani 1 1 d . . .
C15 C -0.0439(7) 0.15173(19) -0.2145(6) 0.059(2) Uani 1 1 d . . .
C16 C -0.1026(9) 0.1729(2) -0.2861(7) 0.080(3) Uani 1 1 d . . .
H16 H -0.0744 0.1954 -0.3010 0.096 Uiso 1 1 calc R . .
C17 C -0.2029(9) 0.1620(2) -0.3373(8) 0.094(3) Uani 1 1 d . . .
H17 H -0.2410 0.1762 -0.3899 0.113 Uiso 1 1 calc R . .
C18 C -0.2463(8) 0.1305(2) -0.3113(8) 0.091(3) Uani 1 1 d . . .
H18 H -0.3154 0.1230 -0.3452 0.109 Uiso 1 1 calc R . .
C19 C -0.1907(7) 0.1096(2) -0.2365(7) 0.076(3) Uani 1 1 d . . .
H19 H -0.2229 0.0881 -0.2178 0.091 Uiso 1 1 calc R . .
C20 C -0.0862(7) 0.11949(18) -0.1867(6) 0.058(2) Uani 1 1 d . . .
C21 C -0.0217(6) 0.06262(18) -0.1145(7) 0.054(2) Uani 1 1 d . . .
C22 C 0.0485(6) 0.00926(17) -0.0213(6) 0.056(2) Uani 1 1 d . . .
H22A H 0.1173 0.0048 0.0250 0.067 Uiso 1 1 calc R . .
H22B H 0.0575 -0.0002 -0.0906 0.067 Uiso 1 1 calc R . .
C23 C 0.2208(16) 0.0986(5) 0.4693(14) 0.183(9) Uani 1 1 d D . .
C24 C 0.3289(14) 0.1184(5) 0.5004(18) 0.32(2) Uani 1 1 d D . .
C25 C 0.4161(19) 0.1070(7) 0.428(3) 1.54(17) Uani 1 1 d D . .
C26 C 0.774(3) 0.1666(9) 0.223(3) 0.32(2) Uani 1 1 d . . .
C27 C 0.1785(15) 0.1027(7) 0.6543(11) 0.216(11) Uani 1 1 d . . .
C28 C 0.212(2) 0.0760(10) 0.708(3) 0.32(2) Uani 1 1 d . . .
C29 C 0.285(3) 0.0851(6) 0.838(3) 0.31(2) Uani 1 1 d . . .
C30 C 0.264(2) 0.0513(8) 0.846(3) 0.306(17) Uani 1 1 d . . .
C31 C 0.0393(16) 0.0756(6) 0.4919(15) 0.309(18) Uani 1 1 d D . .
C32 C -0.1694(16) 0.0670(7) 0.470(2) 0.44(3) Uani 1 1 d D . .
C33 C -0.0671(18) 0.0831(9) 0.5366(17) 0.75(8) Uani 1 1 d D . .
C34 C 0.1042(17) 0.1453(5) 0.502(2) 0.223(12) Uani 1 1 d . . .
C35 C 0.106(2) 0.1597(6) 0.3991(16) 0.248(14) Uani 1 1 d . . .
C36 C 0.071(2) 0.1978(7) 0.380(2) 0.235(11) Uani 1 1 d . . .
C37 C 0.0742(17) 0.2088(7) 0.2771(19) 0.220(10) Uani 1 1 d . . .
C38 C 0.8054(11) 0.1814(3) 0.0087(13) 0.149(6) Uani 1 1 d . . .
C39 C 0.7864(16) 0.2204(3) -0.0077(14) 0.198(10) Uani 1 1 d . . .
C40 C 0.925(3) 0.2362(4) 0.004(3) 0.33(2) Uani 1 1 d . . .
C41 C 0.928(4) 0.2510(11) -0.038(2) 0.45(4) Uani 1 1 d . . .
C42 C 0.5976(12) 0.1717(4) -0.0152(14) 0.148(6) Uani 1 1 d . . .
C43 C 0.5998(15) 0.1640(5) -0.1361(16) 0.206(8) Uani 1 1 d . . .
C44 C 0.4798(15) 0.1767(7) -0.1879(14) 0.204(11) Uani 1 1 d . . .
C45 C 0.4724(15) 0.1653(5) -0.294(3) 0.232(11) Uani 1 1 d . . .
C46 C 0.7406(8) 0.1249(3) 0.0365(11) 0.110(4) Uani 1 1 d . . .
C47 C 0.6543(11) 0.0991(3) 0.0724(14) 0.151(6) Uani 1 1 d . . .
C48 C 0.7052(15) 0.0613(4) 0.051(3) 0.239(15) Uani 1 1 d . . .
C49 C 0.656(3) 0.0413(8) 0.017(3) 0.35(2) Uani 1 1 d . . .
N8 N 0.7085(7) 0.1631(2) 0.0469(9) 0.105(3) Uani 1 1 d . . .
C51 C 0.6845(10) 0.1732(3) 0.1556(13) 0.112(4) Uani 1 1 d . . .
C52 C 0.751(4) 0.1797(11) 0.311(5) 0.52(6) Uani 1 1 d . . .
C53 C 0.756(5) 0.1679(15) 0.357(3) 0.50(5) Uani 1 1 d . . .
C54 C -0.170(2) 0.0270(6) 0.479(2) 1.48(13) Uani 1 1 d D . .
C50 C 0.520(4) 0.130(2) 0.451(6) 1.28(16) Uani 1 1 d D . .

loop_
_atom_site_aniso_label
_atom_site_aniso_U_11
_atom_site_aniso_U_22
_atom_site_aniso_U_33
_atom_site_aniso_U_23
_atom_site_aniso_U_13
_atom_site_aniso_U_12
Br2 0.1005(7) 0.0583(5) 0.0652(7) 0.0222(4) 0.0084(5) -0.0053(4)
Br1 0.0758(6) 0.0752(6) 0.0497(6) -0.0061(4) 0.0076(4) 0.0018(4)
N1 0.08(2) 0.17(3) 0.56(8) 0.26(4) 0.11(3) 0.055(18)
O1 0.049(11) 0.22(3) 0.71(8) 0.34(4) 0.04(2) 0.032(13)
O2 0.111(8) 0.133(9) 0.65(3) 0.213(15) -0.042(13) -0.009(7)
N1A 0.15(3) 0.043(12) 0.092(19) 0.011(12) 0.005(18) -0.005(13)
O1A 0.30(5) 0.20(3) 0.28(5) 0.07(3) 0.17(4) 0.20(3)
O2A 0.111(8) 0.133(9) 0.65(3) 0.213(15) -0.042(13) -0.009(7)
N2 0.059(4) 0.063(4) 0.118(7) 0.035(4) 0.016(4) 0.008(3)
N3 0.060(4) 0.054(4) 0.066(5) 0.013(3) 0.011(3) -0.001(3)
N4 0.084(5) 0.046(3) 0.049(4) 0.000(3) 0.009(4) -0.006(3)
N5 0.077(5) 0.049(4) 0.042(4) 0.011(3) 0.012(4) -0.002(3)
N6 0.075(4) 0.038(3) 0.044(4) 0.008(3) -0.002(3) 0.004(3)
N7 0.102(5) 0.032(3) 0.036(4) 0.007(3) -0.014(3) 0.001(3)
N9 0.104(8) 0.288(17) 0.084(8) -0.103(10) -0.010(6) 0.017(9)
O3 0.070(5) 0.079(4) 0.140(7) 0.043(4) 0.022(4) 0.012(3)
O4 0.073(3) 0.040(3) 0.048(3) 0.007(2) 0.014(3) 0.003(2)
O5 0.091(4) 0.047(3) 0.048(3) -0.001(3) -0.009(3) 0.012(3)
O6 0.100(8) 0.042(5) 0.042(6) 0.000(4) 0.032(6) 0.007(5)
C1 0.104(10) 0.097(9) 0.40(3) 0.142(14) 0.068(13) 0.025(8)
C2 0.079(7) 0.070(6) 0.185(13) 0.059(7) -0.007(7) -0.009(5)
C3 0.070(6) 0.064(5) 0.098(8) 0.021(5) -0.012(5) -0.005(5)
C4 0.078(7) 0.080(7) 0.132(10) 0.055(6) 0.035(6) 0.014(5)
C5 0.112(11) 0.114(10) 0.47(3) 0.148(15) 0.128(15) 0.038(8)
C6 0.101(11) 0.165(15) 0.68(5) 0.24(2) 0.142(19) 0.064(10)
C7 0.072(6) 0.069(6) 0.075(7) 0.034(5) 0.009(5) 0.012(5)
C8 0.072(5) 0.045(4) 0.059(6) -0.002(4) 0.017(4) 0.000(4)
C9 0.096(7) 0.065(6) 0.065(6) -0.003(5) -0.001(5) 0.002(5)
C10 0.094(7) 0.068(6) 0.102(9) -0.026(6) 0.012(6) -0.016(5)
C11 0.121(8) 0.045(5) 0.070(7) -0.014(5) 0.010(6) -0.005(5)
C12 0.132(8) 0.041(5) 0.071(7) 0.000(4) 0.012(6) -0.016(5)
C13 0.090(6) 0.036(4) 0.048(5) -0.008(4) 0.016(4) 0.004(4)
C14 0.062(5) 0.028(3) 0.057(6) 0.003(3) 0.004(4) 0.004(3)
C15 0.087(6) 0.042(4) 0.049(5) 0.016(4) 0.011(4) 0.012(4)
C16 0.118(8) 0.050(5) 0.064(6) 0.018(4) -0.022(6) 0.006(5)
C17 0.112(8) 0.065(6) 0.096(8) 0.025(6) -0.022(7) 0.028(6)
C18 0.086(7) 0.072(6) 0.105(8) 0.017(6) -0.027(6) 0.023(5)
C19 0.083(6) 0.052(5) 0.086(7) 0.017(5) -0.019(5) 0.008(4)
C20 0.079(6) 0.040(4) 0.053(5) 0.009(4) 0.001(4) 0.015(4)
C21 0.069(5) 0.034(4) 0.059(6) 0.011(4) 0.005(4) 0.000(3)
C22 0.082(6) 0.040(4) 0.043(5) 0.010(3) -0.008(4) 0.012(3)
C23 0.23(2) 0.166(15) 0.171(18) -0.049(13) 0.099(17) -0.065(14)
C24 0.46(5) 0.22(3) 0.25(3) -0.02(2) -0.13(3) 0.21(3)
C25 2.0(2) 2.0(2) 0.49(8) -0.40(11) -0.40(11) 2.0(2)
C26 0.28(3) 0.36(4) 0.30(4) -0.27(3) -0.02(3) 0.12(3)
C27 0.197(17) 0.40(3) 0.045(8) -0.054(13) -0.002(9) 0.110(19)
C28 0.23(3) 0.46(5) 0.29(4) 0.26(4) 0.13(3) 0.18(3)
C29 0.42(5) 0.136(17) 0.44(5) 0.06(2) 0.30(4) 0.09(2)
C30 0.23(2) 0.21(3) 0.51(6) 0.02(3) 0.16(3) 0.02(2)
C31 0.60(6) 0.24(2) 0.068(13) 0.007(14) 0.00(2) 0.00(3)
C32 0.43(5) 0.26(3) 0.71(9) 0.09(4) 0.42(6) 0.13(3)
C33 1.14(15) 1.01(15) 0.16(3) 0.27(5) 0.39(6) 0.62(12)
C34 0.23(2) 0.173(17) 0.24(3) -0.120(18) -0.082(19) 0.091(15)
C35 0.38(3) 0.188(18) 0.133(16) -0.088(14) -0.127(19) 0.139(19)
C36 0.31(3) 0.22(2) 0.18(2) -0.096(19) 0.03(2) 0.01(2)
C37 0.181(18) 0.32(3) 0.157(19) -0.09(2) 0.015(15) 0.018(16)
C38 0.141(10) 0.060(7) 0.268(18) -0.026(8) 0.119(11) -0.016(6)
C39 0.30(2) 0.108(10) 0.236(19) -0.076(10) 0.226(18) -0.054(11)
C40 0.40(3) 0.045(8) 0.62(6) -0.022(16) 0.40(4) -0.007(12)
C41 0.75(8) 0.49(6) 0.16(2) -0.04(3) 0.23(4) -0.33(6)
C42 0.127(11) 0.180(14) 0.144(14) 0.019(11) 0.048(10) 0.071(10)
C43 0.200(18) 0.227(19) 0.184(19) 0.019(15) -0.010(14) 0.122(15)
C44 0.137(13) 0.35(3) 0.122(14) 0.000(16) -0.009(11) 0.129(16)
C45 0.135(14) 0.171(17) 0.38(4) 0.05(2) -0.02(2) 0.041(12)
C46 0.076(7) 0.079(7) 0.179(13) -0.012(7) 0.038(7) 0.004(5)
C47 0.139(11) 0.078(8) 0.245(19) -0.023(9) 0.057(11) -0.016(7)
C48 0.133(13) 0.068(10) 0.51(5) -0.056(15) 0.001(19) -0.008(9)
C49 0.36(4) 0.20(3) 0.45(5) -0.18(3) -0.12(4) 0.14(3)
N8 0.098(7) 0.077(6) 0.146(10) 0.001(6) 0.043(6) 0.003(5)
C51 0.090(8) 0.096(8) 0.146(13) -0.031(8) 0.000(8) 0.015(6)
C52 0.41(6) 0.32(4) 0.71(11) 0.30(6) -0.40(7) -0.19(4)
C53 0.71(9) 0.64(9) 0.15(2) 0.01(4) 0.03(4) 0.52(8)
C54 2.0(2) 2.00(19) 0.32(4) -0.24(7) -0.40(7) 2.00(19)
C50 2.0(4) 1.0(2) 0.7(2) -0.14(17) -0.4(3) 0.6(3)

loop_
_atom_type_symbol
_atom_type_description
_atom_type_scat_dispersion_real
_atom_type_scat_dispersion_imag
_atom_type_scat_source
C C 0.0033 0.0016 'International Tables Vol C Tables 4.2.6.8 and 6.1.1.4'
H H 0.0000 0.0000 'International Tables Vol C Tables 4.2.6.8 and 6.1.1.4'
N N 0.0061 0.0033 'International Tables Vol C Tables 4.2.6.8 and 6.1.1.4'
O O 0.0106 0.0060 'International Tables Vol C Tables 4.2.6.8 and 6.1.1.4'
Br Br -0.2901 2.4595 'International Tables Vol C Tables 4.2.6.8 and 6.1.1.4'

loop_
_geom_angle_atom_site_label_1
_geom_angle_atom_site_label_2
_geom_angle_atom_site_label_3
_geom_angle
_geom_angle_site_symmetry_3
O1 N1 O2 128(2) .
O1 N1 C1 123.4(16) .
O2 N1 C1 104.9(16) .
O1A N1A C1 124(3) .
C4 N2 C7 126.8(8) .
C7 N3 C8 119.9(7) .
C14 N4 C13 127.9(7) .
C14 N5 C15 128.9(7) .
C21 N6 C20 124.7(6) .
C21 N7 C22 122.2(6) .
C23 N9 C27 115.6(12) .
C23 N9 C31 106.4(11) .
C27 N9 C31 125.8(16) .
C23 N9 C34 90.2(15) .
C27 N9 C34 103.9(14) .
C31 N9 C34 108.6(12) .
C2 C1 C6 123.8(10) .
C2 C1 N1A 117.7(17) .
C6 C1 N1A 112.7(17) .
C2 C1 N1 118.5(13) .
C6 C1 N1 115.3(14) .
N1A C1 N1 41.4(15) .
C1 C2 C3 118.7(9) .
C4 C3 C2 120.8(9) .
C5 C4 C3 117.8(9) .
C5 C4 N2 124.8(9) .
C3 C4 N2 117.4(9) .
C4 C5 C6 122.7(12) .
C1 C6 C5 115.9(12) .
O3 C7 N3 124.6(8) .
O3 C7 N2 123.0(7) .
N3 C7 N2 112.3(8) .
C13 C8 C9 119.9(7) .
C13 C8 N3 121.8(7) .
C9 C8 N3 118.3(7) .
C8 C9 C10 119.2(9) .
C11 C10 C9 120.9(9) .
C10 C11 C12 119.8(9) .
C11 C12 C13 121.7(9) .
C8 C13 C12 118.4(8) .
C8 C13 N4 125.7(7) .
C12 C13 N4 115.2(7) .
O4 C14 N4 126.5(7) .
O4 C14 N5 122.1(7) .
N4 C14 N5 111.3(7) .
C16 C15 C20 120.8(8) .
C16 C15 N5 116.2(7) .
C20 C15 N5 122.8(7) .
C15 C16 C17 120.9(8) .
C18 C17 C16 119.3(8) .
C17 C18 C19 120.5(9) .
C18 C19 C20 121.1(8) .
C15 C20 N6 121.9(7) .
C15 C20 C19 117.3(7) .
N6 C20 C19 120.7(7) .
O5 C21 N7 122.9(6) .
O5 C21 N6 122.6(7) .
N7 C21 N6 114.3(7) .
N7 C22 C22 109.3(7) 3
N9 C23 C24 118.0(13) .
C23 C24 C25 109.6(16) .
C50 C25 C24 109.6(19) .
C52 C26 C51 105(3) .
C52 C26 C53 22(2) .
C51 C26 C53 116(3) .
C28 C27 N9 122(3) .
C27 C28 C29 117(4) .
C30 C29 C28 79(3) .
C33 C31 N9 112.1(14) .
C54 C32 C33 111.2(17) .
C31 C33 C32 112.5(16) .
C35 C34 N9 125.8(15) .
C34 C35 C36 118.5(19) .
C37 C36 C35 114(2) .
C39 C38 N8 112.6(10) .
C38 C39 C40 100.8(14) .
C41 C40 C39 108(6) .
N8 C42 C43 111.2(10) .
C42 C43 C44 103.5(14) .
C45 C44 C43 105.1(15) .
N8 C46 C47 112.5(8) .
C46 C47 C48 102.5(12) .
C49 C48 C47 121(3) .
C38 N8 C46 100.8(8) .
C38 N8 C42 114.3(11) .
C46 N8 C42 112.4(10) .
C38 N8 C51 115.8(10) .
C46 N8 C51 113.9(9) .
C42 N8 C51 100.3(9) .
C26 C51 N8 108.9(15) .
C53 C52 C26 118(9) .
C52 C53 C26 40(7) .

loop_
_geom_bond_atom_site_label_1
_geom_bond_atom_site_label_2
_geom_bond_distance
_geom_bond_site_symmetry_2
N1 O1 1.165(17) .
N1 O2 1.197(18) .
N1 C1 1.623(16) .
N1A O1A 1.05(4) .
N1A C1 1.600(17) .
N2 C4 1.382(10) .
N2 C7 1.396(11) .
N3 C7 1.354(10) .
N3 C8 1.429(9) .
N4 C14 1.333(9) .
N4 C13 1.424(10) .
N5 C14 1.381(9) .
N5 C15 1.418(10) .
N6 C21 1.354(8) .
N6 C20 1.408(9) .
N7 C21 1.337(9) .
N7 C22 1.475(8) .
N9 C23 1.472(14) .
N9 C27 1.518(17) .
N9 C31 1.574(15) .
N9 C34 1.82(3) .
O3 C7 1.220(10) .
O4 C14 1.240(9) .
O5 C21 1.247(9) .
C1 C2 1.310(14) .
C1 C6 1.342(16) .
C2 C3 1.389(12) .
C3 C4 1.354(11) .
C4 C5 1.338(15) .
C5 C6 1.398(16) .
C8 C13 1.357(10) .
C8 C9 1.402(11) .
C9 C10 1.402(12) .
C10 C11 1.342(13) .
C11 C12 1.351(12) .
C12 C13 1.420(11) .
C15 C16 1.369(11) .
C15 C20 1.393(10) .
C16 C17 1.390(12) .
C17 C18 1.368(13) .
C18 C19 1.372(11) .
C19 C20 1.415(11) .
C22 C22 1.541(15) 3
C23 C24 1.534(16) .
C24 C25 1.571(18) .
C25 C50 1.54(2) .
C26 C52 1.31(9) .
C26 C51 1.35(3) .
C26 C53 1.78(5) .
C27 C28 1.27(3) .
C28 C29 1.85(5) .
C29 C30 1.31(3) .
C31 C33 1.518(18) .
C32 C54 1.521(19) .
C32 C33 1.560(19) .
C34 C35 1.44(3) .
C35 C36 1.52(3) .
C36 C37 1.41(3) .
C38 C39 1.510(17) .
C38 N8 1.511(13) .
C39 C40 1.79(3) .
C40 C41 0.79(4) .
C42 N8 1.530(16) .
C42 C43 1.61(2) .
C43 C44 1.62(2) .
C44 C45 1.44(3) .
C46 N8 1.513(12) .
C46 C47 1.554(16) .
C47 C48 1.60(2) .
C48 C49 1.03(3) .
N8 C51 1.530(16) .
C52 C53 0.74(6) .

loop_
_geom_hbond_atom_site_label_D
_geom_hbond_atom_site_label_H
_geom_hbond_atom_site_label_A
_geom_hbond_distance_DH
_geom_hbond_distance_HA
_geom_hbond_distance_DA
_geom_hbond_angle_DHA
_geom_hbond_site_symmetry_A
N5 H5 Br2 0.88 2.52 3.272(6) 144.4 1_554
N4 H4 Br2 0.88 2.63 3.342(6) 138.8 1_554
N2 H2 Br1 0.88 2.49 3.346(7) 164.4 .
N3 H3 Br1 0.88 3.20 3.924(6) 141.3 .
N6 H6 Br1 0.88 3.26 3.912(6) 133.0 .
N7 H7 Br1 0.88 2.55 3.350(6) 152.0 .
